data_9003561
loop_
_publ_author_name
'Armbruster, T.'
'Krivovichev, S. V.'
'Weber, T.'
'Gnos, E.'
'Organova, N. N.'
'Yakovenchuk, V. N.'

_publ_section_title
;
 Origin of diffuse superstructure reflections in labuntsovite-group minerals
 Sample A2 at T = 22 deg C
;
_journal_name_full 'American Mineralogist'
_journal_page_first 1655
_journal_page_last 1666
_journal_volume 89
_journal_year 2004
_chemical_compound_source 'Khibiny alkaline complex, Kola peninsula, Russia'
_chemical_formula_sum 'Ba0.906 H11.6 K1.708 Mn0.493 Na2.196 O32.986 Si8 Ti4'
_chemical_name_mineral Lemmleinite-Ba
_space_group_IT_number 12
_symmetry_space_group_name_Hall '-C 2y'
_symmetry_space_group_name_H-M 'C 1 2/m 1'
_cell_angle_alpha 90
_cell_angle_beta 116.709
_cell_angle_gamma 90
_cell_formula_units_Z 2
_cell_length_a 14.2446
_cell_length_b 13.7884
_cell_length_c 7.7798
_cell_volume 1364.993
_database_code_amcsd 0003653
_diffrn_ambient_temperature 295.15
_exptl_crystal_density_diffrn 2.979
_cod_original_formula_sum 'Ti4 Si8 O32.986 Ba.906 Mn.493 K1.708 Na2.196 H11.6'
_cod_database_code 9003561

loop_
_space_group_symop_operation_xyz
x,y,z
1/2+x,1/2+y,z
x,-y,z
1/2+x,1/2-y,z
-x,y,-z
1/2-x,1/2+y,-z
-x,-y,-z
1/2-x,1/2-y,-z

loop_
_atom_site_aniso_label
_atom_site_aniso_U_11
_atom_site_aniso_U_22
_atom_site_aniso_U_33
_atom_site_aniso_U_12
_atom_site_aniso_U_13
_atom_site_aniso_U_23
Ti1 0.03590 0.00750 0.01350 0.00610 0.01810 0.00330
Ti2 0.01310 0.00640 0.01520 0.00000 -0.00630 0.00000
Si1 0.00600 0.00600 0.00570 -0.00010 0.00160 0.00050
Si2 0.00760 0.00600 0.00650 -0.00080 0.00330 -0.00070
O1 0.00690 0.00940 0.01110 0.00010 0.00180 0.00190
O2 0.00660 0.01700 0.00950 0.00020 0.00380 -0.00020
O-H2 0.00660 0.01700 0.00950 0.00020 0.00380 -0.00020
O3 0.01180 0.01140 0.01550 -0.00540 0.00760 -0.00510
O4 0.01370 0.01020 0.01040 0.00070 0.00810 -0.00030
O5 0.01170 0.00600 0.01600 0.00000 0.00710 0.00000
O6 0.01320 0.01500 0.00650 0.00170 0.00310 0.00000
O7 0.01020 0.00590 0.01520 0.00000 0.00630 0.00000
O8 0.00950 0.00970 0.00920 -0.00140 0.00410 0.00150
Ba(C) 0.01180 0.01340 0.01090 0.00000 0.00510 0.00000
Mn(D) 0.01040 0.00630 0.01220 0.00000 -0.00040 0.00000
K(B) 0.02340 0.05800 0.01870 0.00000 0.00860 0.00000
Na(A) 0.02130 0.02220 0.04600 -0.00160 0.01770 -0.00470
Wat1 0.03100 0.04700 0.02200 -0.01400 0.01600 -0.00600
Wat2 0.02300 0.04000 0.02900 -0.00200 0.01300 -0.00200

loop_
_atom_site_label
_atom_site_fract_x
_atom_site_fract_y
_atom_site_fract_z
_atom_site_occupancy
_atom_site_U_iso_or_equiv
_atom_site_type_symbol
_atom_site_attached_hydrogens
Ti1 0.25000 0.25000 0.50000 1.00000 0.01635 Ti 0
Ti2 0.00000 0.22749 0.50000 1.00000 0.01633 Ti 0
Si1 0.20812 0.11020 0.80356 1.00000 0.00624 Si 0
Si2 0.32038 0.11124 0.24992 1.00000 0.00666 Si 0
O1 0.08239 0.11665 0.67550 1.00000 0.01001 O 0
O2 0.10108 0.22393 0.39790 0.50000 0.01102 O 0
O-H2 0.10108 0.22393 0.39790 0.50000 0.01102 O 1
O3 0.42024 0.18042 0.30280 1.00000 0.01229 O 0
O4 0.26511 0.12486 0.38840 1.00000 0.01039 O 0
O5 0.36470 0.00000 0.27050 1.00000 0.01089 O 0
O6 0.23313 0.12821 0.02710 1.00000 0.01203 O 0
O7 0.24640 0.00000 0.78580 1.00000 0.01013 O 0
O8 0.27392 0.18286 0.73840 1.00000 0.00950 O 0
Ba(C) 0.08730 0.00000 0.34257 0.45300 0.01202 Ba 0
Wat(C) 0.10940 0.00000 0.34600 0.49300 0.03420 O 2
Mn(D) 0.00000 0.00000 0.50000 0.49300 0.01165 Mn 0
K(B) 0.42052 0.00000 0.70320 0.85400 0.03369 K 0
Na(B) 0.43040 0.05030 0.72900 0.07600 0.01646 Na 0
Na(A) 0.41220 0.26270 0.00980 0.47300 0.02900 Na 0
Wat1 -0.02490 0.11280 -0.00470 0.50000 0.03230 O 2
Wat2 0.47330 0.14750 0.01010 0.50000 0.02964 O 2

loop_
_cod_changelog_entry_id
_cod_changelog_entry_author
_cod_changelog_entry_date
_cod_changelog_entry_text
1
;cod-tools version 3.8.0
Id: cif_guess_AMCSD_atom_types 9581 2023-05-17 12:35:41Z saulius
;
2023-05-18T11:37:33+03:00
;Derived atom types and hydrogen counts
from atom names that follow the AMCSD naming convention
(Wat == water, O-H == hydroxyl).
;
2
;cod-tools version 3.10.1
Id: cif_fix_AMCSD_aniso_labels 10200 2024-08-01 14:09:44Z saulius
;
2024-08-02T12:20:26+03:00
;Changed the following '_atom_site_aniso_label' values:
'OH2' -> 'O-H2'
;

loop_
_cod_related_entry_id
_cod_related_entry_database
_cod_related_entry_code
1 AMCSD 0003653
